data_2202733
loop_
_publ_author_name
'Liddle, Stephen T.'
'Clegg, William'

_publ_section_title
;
 (18-Crown-6)-bis(tetrahydrofuran)potassium iodide
;
_journal_issue 12
_journal_name_full 'Acta Crystallographica Section E'
_journal_page_first m1184
_journal_page_last m1186
_journal_paper_doi 10.1107/S160053680302676X
_journal_volume 59
_journal_year 2003
_chemical_formula_iupac '[K (C12 H24 O6) (C4 H8 O)2] I'
_chemical_formula_moiety 'C20 H40 K O8 +, I -'
_chemical_formula_sum 'C20 H40 I K O8'
_chemical_formula_weight 574.52
_chemical_name_systematic
;
(18-Crown-6)-bis(tetrahydrofuran)potassium iodide
;
_space_group_IT_number 92
_symmetry_cell_setting tetragonal
_symmetry_space_group_name_Hall 'P 4abw 2nw'
_symmetry_space_group_name_H-M 'P 41 21 2'
_atom_sites_solution_hydrogens geom
_atom_sites_solution_primary direct
_atom_sites_solution_secondary difmap
_audit_creation_method SHELXL-97
_cell_angle_alpha 90.00
_cell_angle_beta 90.00
_cell_angle_gamma 90.00
_cell_formula_units_Z 8
_cell_length_a 12.2645(15)
_cell_length_b 12.2645(15)
_cell_length_c 34.372(6)
_cell_measurement_reflns_used 6732
_cell_measurement_temperature 160(2)
_cell_measurement_theta_max 28.57
_cell_measurement_theta_min 2.75
_cell_volume 5170.2(13)
_computing_cell_refinement 'SAINT (Bruker, 2001)'
_computing_data_collection 'SMART (Bruker, 2001)'
_computing_data_reduction SAINT
_computing_molecular_graphics SHELXTL
_computing_publication_material 'SHELXTL and local programs'
_computing_structure_refinement SHELXTL
_computing_structure_solution 'SHELXTL (Sheldrick, 2001)'
_diffrn_ambient_temperature 160(2)
_diffrn_detector_area_resol_mean 8.192
_diffrn_measured_fraction_theta_full 0.999
_diffrn_measured_fraction_theta_max 0.999
_diffrn_measurement_device_type 'Bruker SMART 1K CCD diffractometer'
_diffrn_measurement_method 'thin-slice \w scans'
_diffrn_radiation_monochromator graphite
_diffrn_radiation_source 'sealed tube'
_diffrn_radiation_type MoK\a
_diffrn_radiation_wavelength 0.71073
_diffrn_reflns_av_R_equivalents 0.0496
_diffrn_reflns_av_sigmaI/netI 0.0340
_diffrn_reflns_limit_h_max 14
_diffrn_reflns_limit_h_min -13
_diffrn_reflns_limit_k_max 14
_diffrn_reflns_limit_k_min -13
_diffrn_reflns_limit_l_max 39
_diffrn_reflns_limit_l_min -40
_diffrn_reflns_number 26143
_diffrn_reflns_theta_full 25.00
_diffrn_reflns_theta_max 25.00
_diffrn_reflns_theta_min 1.76
_diffrn_standards_number 0
_exptl_absorpt_coefficient_mu 1.438
_exptl_absorpt_correction_T_max 0.46
_exptl_absorpt_correction_T_min 0.29
_exptl_absorpt_correction_type multi-scan
_exptl_absorpt_process_details '(SADABS; Sheldrick, 2002)'
_exptl_crystal_colour colourless
_exptl_crystal_density_diffrn 1.476
_exptl_crystal_density_method 'not measured'
_exptl_crystal_description 'square antiprism'
_exptl_crystal_F_000 2368
_exptl_crystal_size_max 0.66
_exptl_crystal_size_mid 0.62
_exptl_crystal_size_min 0.54
_refine_diff_density_max 0.857
_refine_diff_density_min -0.683
_refine_ls_abs_structure_details 'Flack (1983); 1862 Friedel pairs'
_refine_ls_abs_structure_Flack 0.00(3)
_refine_ls_extinction_coef 0.00029(6)
_refine_ls_extinction_expression Fc^*^=kFc[1+0.001xFc^2^\l^3^/sin(2\q)]^-1/4^
_refine_ls_extinction_method SHELXTL97
_refine_ls_goodness_of_fit_ref 1.104
_refine_ls_hydrogen_treatment constr
_refine_ls_matrix_type full
_refine_ls_number_parameters 273
_refine_ls_number_reflns 4570
_refine_ls_number_restraints 0
_refine_ls_restrained_S_all 1.104
_refine_ls_R_factor_all 0.0443
_refine_ls_R_factor_gt 0.0371
_refine_ls_shift/su_max 0.001
_refine_ls_shift/su_mean 0.000
_refine_ls_structure_factor_coef Fsqd
_refine_ls_weighting_details 'w=1/[\s^2^(Fo^2^)+(0.0303P)^2^+5.4555P] where P=(Fo^2^+2Fc^2^)/3'
_refine_ls_weighting_scheme calc
_refine_ls_wR_factor_gt 0.0785
_refine_ls_wR_factor_ref 0.0809
_reflns_number_gt 4051
_reflns_number_total 4570
_reflns_threshold_expression I>2\s(I)
_cod_data_source_file lh6144.cif
_cod_data_source_block I
_cod_database_code 2202733
_cod_database_fobs_code 2202733

loop_
_symmetry_equiv_pos_as_xyz
'x, y, z'
'-x, -y, z+1/2'
'-y+1/2, x+1/2, z+1/4'
'y+1/2, -x+1/2, z+3/4'
'-x+1/2, y+1/2, -z+1/4'
'x+1/2, -y+1/2, -z+3/4'
'y, x, -z'
'-y, -x, -z+1/2'

loop_
_atom_site_label
_atom_site_fract_x
_atom_site_fract_y
_atom_site_fract_z
_atom_site_U_iso_or_equiv
_atom_site_adp_type
_atom_site_calc_flag
_atom_site_refinement_flags
_atom_site_occupancy
_atom_site_disorder_assembly
_atom_site_disorder_group
_atom_site_type_symbol
K 0.51423(9) 0.00307(9) 0.12559(4) 0.0267(2) Uani d . 1 . . K
O1 0.6250(3) -0.0945(3) 0.18612(9) 0.0246(7) Uani d . 1 . . O
O2 0.7437(2) -0.0146(3) 0.12204(9) 0.0279(8) Uani d . 1 . . O
O3 0.6358(3) 0.1273(3) 0.07121(9) 0.0282(8) Uani d . 1 . . O
O4 0.4039(3) 0.1065(3) 0.06323(9) 0.0275(8) Uani d . 1 . . O
O5 0.2838(2) 0.0288(3) 0.12669(8) 0.0261(7) Uani d . 1 . . O
O6 0.3913(3) -0.1190(3) 0.17739(8) 0.0243(7) Uani d . 1 . . O
C1 0.7347(4) -0.1262(4) 0.17826(14) 0.0282(11) Uani d . 1 . . C
H1A 0.7353 -0.1908 0.1610 0.034 Uiso calc R 1 . . H
H1B 0.7718 -0.1459 0.2028 0.034 Uiso calc R 1 . . H
C2 0.7933(4) -0.0338(5) 0.15913(14) 0.0310(11) Uani d . 1 . . C
H2A 0.7882 0.0325 0.1755 0.037 Uiso calc R 1 . . H
H2B 0.8713 -0.0523 0.1557 0.037 Uiso calc R 1 . . H
C3 0.8005(4) 0.0650(4) 0.09990(13) 0.0285(11) Uani d . 1 . . C
H3A 0.8758 0.0401 0.0946 0.034 Uiso calc R 1 . . H
H3B 0.8041 0.1346 0.1144 0.034 Uiso calc R 1 . . H
C4 0.7399(4) 0.0809(4) 0.06231(14) 0.0279(11) Uani d . 1 . . C
H4A 0.7813 0.1302 0.0449 0.033 Uiso calc R 1 . . H
H4B 0.7304 0.0101 0.0489 0.033 Uiso calc R 1 . . H
C5 0.5764(4) 0.1529(4) 0.03642(13) 0.0275(11) Uani d . 1 . . C
H5A 0.5694 0.0869 0.0200 0.033 Uiso calc R 1 . . H
H5B 0.6161 0.2090 0.0213 0.033 Uiso calc R 1 . . H
C6 0.4655(4) 0.1944(3) 0.04722(13) 0.0269(10) Uani d . 1 . . C
H6A 0.4722 0.2539 0.0666 0.032 Uiso calc R 1 . . H
H6B 0.4283 0.2237 0.0239 0.032 Uiso calc R 1 . . H
C7 0.2933(4) 0.1371(4) 0.07022(14) 0.0265(11) Uani d . 1 . . C
H7A 0.2572 0.1552 0.0453 0.032 Uiso calc R 1 . . H
H7B 0.2911 0.2026 0.0871 0.032 Uiso calc R 1 . . H
C8 0.2349(4) 0.0465(4) 0.08933(12) 0.0267(10) Uani d . 1 . . C
H8A 0.1568 0.0651 0.0924 0.032 Uiso calc R 1 . . H
H8B 0.2404 -0.0204 0.0733 0.032 Uiso calc R 1 . . H
C9 0.2280(4) -0.0517(4) 0.14900(13) 0.0268(11) Uani d . 1 . . C
H9A 0.2238 -0.1205 0.1340 0.032 Uiso calc R 1 . . H
H9B 0.1528 -0.0268 0.1544 0.032 Uiso calc R 1 . . H
C10 0.2862(3) -0.0712(4) 0.18619(13) 0.0211(10) Uani d . 1 . . C
H10A 0.2960 -0.0016 0.2003 0.025 Uiso calc R 1 . . H
H10B 0.2433 -0.1213 0.2028 0.025 Uiso calc R 1 . . H
C11 0.4508(4) -0.1417(4) 0.21201(12) 0.0255(10) Uani d . 1 . . C
H11A 0.4121 -0.1981 0.2274 0.031 Uiso calc R 1 . . H
H11B 0.4561 -0.0749 0.2281 0.031 Uiso calc R 1 . . H
C12 0.5629(4) -0.1814(4) 0.20183(13) 0.0251(11) Uani d . 1 . . C
H12A 0.5993 -0.2101 0.2254 0.030 Uiso calc R 1 . . H
H12B 0.5577 -0.2412 0.1826 0.030 Uiso calc R 1 . . H
O7 0.4837(3) 0.1427(3) 0.19156(12) 0.0501(10) Uani d . 1 . . O
C13 0.5835(5) 0.1881(5) 0.20547(17) 0.0497(15) Uani d . 1 . . C
H13A 0.6426 0.1333 0.2043 0.060 Uiso calc R 1 . . H
H13B 0.5753 0.2128 0.2327 0.060 Uiso calc R 1 . . H
C14 0.6088(5) 0.2824(5) 0.1795(2) 0.0616(19) Uani d . 1 . . C
H14A 0.6609 0.2612 0.1589 0.074 Uiso calc R 1 . . H
H14B 0.6398 0.3439 0.1945 0.074 Uiso calc R 1 . . H
C15 0.4990(5) 0.3125(4) 0.16235(16) 0.0468(15) Uani d . 1 . . C
H15A 0.4796 0.3889 0.1686 0.056 Uiso calc R 1 . . H
H15B 0.4988 0.3029 0.1337 0.056 Uiso calc R 1 . . H
C16 0.4224(5) 0.2347(4) 0.18143(19) 0.0445(16) Uani d . 1 . . C
H16A 0.3897 0.2681 0.2049 0.053 Uiso calc R 1 . . H
H16B 0.3630 0.2144 0.1633 0.053 Uiso calc R 1 . . H
O8 0.5448(4) -0.2137(4) 0.09561(13) 0.0713(14) Uani d . 1 . . O
C17 0.5759(6) -0.2020(7) 0.05895(18) 0.084(3) Uani d . 1 . . C
H17A 0.6184 -0.2664 0.0505 0.100 Uiso calc R 1 . . H
H17B 0.6225 -0.1365 0.0563 0.100 Uiso calc R 1 . . H
C18 0.4770(7) -0.1905(6) 0.0347(2) 0.077(2) Uani d . 1 . . C
H18A 0.4864 -0.2266 0.0091 0.093 Uiso calc R 1 . . H
H18B 0.4584 -0.1128 0.0305 0.093 Uiso calc R 1 . . H
C19 0.3911(5) -0.2472(6) 0.0588(2) 0.067(2) Uani d . 1 . . C
H19A 0.3311 -0.1967 0.0656 0.080 Uiso calc R 1 . . H
H19B 0.3605 -0.3108 0.0448 0.080 Uiso calc R 1 . . H
C20 0.4511(7) -0.2817(6) 0.0937(2) 0.074(2) Uani d . 1 . . C
H20A 0.4056 -0.2725 0.1173 0.089 Uiso calc R 1 . . H
H20B 0.4727 -0.3593 0.0916 0.089 Uiso calc R 1 . . H
I1 0.03374(2) 0.03374(2) 0.0000 0.03463(13) Uani d S 1 . . I
I2 0.48543(2) 0.48543(2) 0.0000 0.03338(13) Uani d S 1 . . I

loop_
_atom_site_aniso_label
_atom_site_aniso_U_11
_atom_site_aniso_U_22
_atom_site_aniso_U_33
_atom_site_aniso_U_12
_atom_site_aniso_U_13
_atom_site_aniso_U_23
K 0.0298(5) 0.0223(6) 0.0281(5) -0.0009(5) -0.0017(5) 0.0042(3)
O1 0.0224(17) 0.0225(17) 0.0288(19) 0.0043(13) 0.0003(14) 0.0008(14)
O2 0.0291(16) 0.028(2) 0.0266(17) -0.0070(14) -0.0032(13) 0.0020(13)
O3 0.0275(19) 0.032(2) 0.0247(18) -0.0048(15) -0.0013(15) 0.0033(15)
O4 0.0308(19) 0.0261(18) 0.0257(18) -0.0008(15) -0.0007(15) 0.0056(15)
O5 0.0311(16) 0.0256(19) 0.0215(16) -0.0024(15) -0.0047(13) 0.0044(13)
O6 0.0276(18) 0.0305(19) 0.0147(16) 0.0060(14) 0.0024(14) -0.0039(14)
C1 0.027(3) 0.029(3) 0.029(3) 0.004(2) -0.007(2) 0.001(2)
C2 0.022(2) 0.036(3) 0.034(3) 0.004(2) -0.002(2) 0.006(3)
C3 0.025(3) 0.026(3) 0.034(3) -0.003(2) 0.004(2) -0.001(2)
C4 0.032(3) 0.028(3) 0.023(3) -0.005(2) 0.003(2) 0.002(2)
C5 0.035(3) 0.034(3) 0.014(2) -0.014(2) -0.006(2) 0.001(2)
C6 0.038(3) 0.020(2) 0.023(2) -0.005(2) -0.006(2) 0.0003(18)
C7 0.028(3) 0.026(3) 0.025(3) 0.011(2) 0.002(2) 0.002(2)
C8 0.030(3) 0.028(3) 0.022(2) 0.006(2) -0.0030(19) -0.004(2)
C9 0.027(3) 0.029(3) 0.024(3) -0.001(2) -0.0044(19) 0.004(2)
C10 0.021(2) 0.019(2) 0.023(3) -0.0064(18) 0.0039(19) -0.0036(19)
C11 0.033(3) 0.028(3) 0.015(2) -0.001(2) 0.005(2) -0.0011(18)
C12 0.036(3) 0.019(2) 0.021(2) 0.001(2) -0.001(2) 0.0011(18)
O7 0.052(3) 0.035(2) 0.064(3) 0.0006(19) -0.003(2) -0.0024(18)
C13 0.049(4) 0.049(4) 0.051(4) -0.003(3) -0.013(3) 0.008(3)
C14 0.036(4) 0.060(4) 0.088(5) -0.010(3) -0.002(3) 0.030(4)
C15 0.059(4) 0.049(3) 0.033(3) 0.007(3) -0.012(3) 0.002(2)
C16 0.036(3) 0.028(3) 0.069(4) 0.004(3) 0.000(3) -0.017(3)
O8 0.097(4) 0.057(3) 0.060(3) -0.025(3) -0.025(3) 0.005(2)
C17 0.066(5) 0.150(8) 0.035(4) -0.071(5) 0.005(3) -0.002(4)
C18 0.108(6) 0.069(5) 0.056(4) -0.024(5) -0.039(5) 0.022(3)
C19 0.029(3) 0.060(5) 0.112(6) 0.010(3) -0.003(4) -0.029(4)
C20 0.103(6) 0.058(4) 0.063(5) -0.049(4) 0.022(5) -0.009(4)
I1 0.03565(17) 0.03565(17) 0.0326(2) 0.00175(18) -0.00208(15) 0.00208(15)
I2 0.03099(16) 0.03099(16) 0.0382(3) -0.00381(16) 0.00053(13) -0.00053(13)

loop_
_atom_type_symbol
_atom_type_description
_atom_type_scat_dispersion_real
_atom_type_scat_dispersion_imag
_atom_type_scat_source
C C 0.0033 0.0016 'International Tables Vol C Tables 4.2.6.8 and 6.1.1.4'
H H 0.0000 0.0000 'International Tables Vol C Tables 4.2.6.8 and 6.1.1.4'
O O 0.0106 0.0060 'International Tables Vol C Tables 4.2.6.8 and 6.1.1.4'
K K 0.2009 0.2494 'International Tables Vol C Tables 4.2.6.8 and 6.1.1.4'
I I -0.4742 1.8119 'International Tables Vol C Tables 4.2.6.8 and 6.1.1.4'

loop_
_geom_angle_atom_site_label_1
_geom_angle_atom_site_label_2
_geom_angle_atom_site_label_3
_geom_angle
_geom_angle_publ_flag
O1 K O2 60.56(9) yes
O1 K O3 118.12(11) ?
O1 K O4 178.83(11) ?
O1 K O5 121.85(10) ?
O1 K O6 63.21(10) yes
O1 K O7 74.14(11) ?
O1 K O8 78.75(11) ?
O2 K O3 59.26(9) yes
O2 K O4 118.51(10) ?
O2 K O5 177.39(11) ?
O2 K O6 121.89(10) ?
O2 K O7 102.12(11) ?
O2 K O8 77.50(12) ?
O3 K O4 60.80(10) yes
O3 K O5 118.14(10) ?
O3 K O6 178.57(11) ?
O3 K O7 105.61(11) ?
O3 K O8 101.07(13) ?
O4 K O5 59.06(9) yes
O4 K O6 117.87(11) ?
O4 K O7 105.59(11) ?
O4 K O8 101.82(11) ?
O5 K O6 60.71(9) yes
O5 K O7 78.08(11) ?
O5 K O8 103.72(13) ?
O6 K O7 75.13(11) ?
O6 K O8 78.58(12) ?
O7 K O8 148.53(13) yes
K O1 C1 116.1(3) ?
K O1 C12 110.4(3) ?
C1 O1 C12 112.0(3) ?
K O2 C2 113.4(2) ?
K O2 C3 117.3(3) ?
C2 O2 C3 112.5(3) ?
K O3 C4 113.3(3) ?
K O3 C5 113.6(3) ?
C4 O3 C5 111.2(3) ?
K O4 C6 112.1(3) ?
K O4 C7 116.4(3) ?
C6 O4 C7 111.6(4) ?
K O5 C8 114.9(2) ?
K O5 C9 114.0(3) ?
C8 O5 C9 112.7(3) ?
K O6 C10 113.6(2) ?
K O6 C11 111.3(3) ?
C10 O6 C11 111.2(3) ?
O1 C1 H1A 109.8 ?
O1 C1 H1B 109.8 ?
O1 C1 C2 109.2(4) ?
H1A C1 H1B 108.3 ?
H1A C1 C2 109.8 ?
H1B C1 C2 109.8 ?
O2 C2 C1 108.2(4) ?
O2 C2 H2A 110.1 ?
O2 C2 H2B 110.1 ?
C1 C2 H2A 110.1 ?
C1 C2 H2B 110.1 ?
H2A C2 H2B 108.4 ?
O2 C3 H3A 110.1 ?
O2 C3 H3B 110.1 ?
O2 C3 C4 107.9(4) ?
H3A C3 H3B 108.4 ?
H3A C3 C4 110.1 ?
H3B C3 C4 110.1 ?
O3 C4 C3 108.0(4) ?
O3 C4 H4A 110.1 ?
O3 C4 H4B 110.1 ?
C3 C4 H4A 110.1 ?
C3 C4 H4B 110.1 ?
H4A C4 H4B 108.4 ?
O3 C5 H5A 109.8 ?
O3 C5 H5B 109.8 ?
O3 C5 C6 109.2(4) ?
H5A C5 H5B 108.3 ?
H5A C5 C6 109.8 ?
H5B C5 C6 109.8 ?
O4 C6 C5 108.6(4) ?
O4 C6 H6A 110.0 ?
O4 C6 H6B 110.0 ?
C5 C6 H6A 110.0 ?
C5 C6 H6B 110.0 ?
H6A C6 H6B 108.4 ?
O4 C7 H7A 109.7 ?
O4 C7 H7B 109.7 ?
O4 C7 C8 109.7(4) ?
H7A C7 H7B 108.2 ?
H7A C7 C8 109.7 ?
H7B C7 C8 109.7 ?
O5 C8 C7 108.0(4) ?
O5 C8 H8A 110.1 ?
O5 C8 H8B 110.1 ?
C7 C8 H8A 110.1 ?
C7 C8 H8B 110.1 ?
H8A C8 H8B 108.4 ?
O5 C9 H9A 109.6 ?
O5 C9 H9B 109.6 ?
O5 C9 C10 110.2(4) ?
H9A C9 H9B 108.1 ?
H9A C9 C10 109.6 ?
H9B C9 C10 109.6 ?
O6 C10 C9 108.3(4) ?
O6 C10 H10A 110.0 ?
O6 C10 H10B 110.0 ?
C9 C10 H10A 110.0 ?
C9 C10 H10B 110.0 ?
H10A C10 H10B 108.4 ?
O6 C11 H11A 109.7 ?
O6 C11 H11B 109.7 ?
O6 C11 C12 109.8(3) ?
H11A C11 H11B 108.2 ?
H11A C11 C12 109.7 ?
H11B C11 C12 109.7 ?
O1 C12 C11 109.8(4) ?
O1 C12 H12A 109.7 ?
O1 C12 H12B 109.7 ?
C11 C12 H12A 109.7 ?
C11 C12 H12B 109.7 ?
H12A C12 H12B 108.2 ?
K O7 C13 112.8(3) ?
K O7 C16 110.8(3) ?
C13 O7 C16 103.2(4) ?
O7 C13 H13A 110.5 ?
O7 C13 H13B 110.5 ?
O7 C13 C14 106.3(5) ?
H13A C13 H13B 108.7 ?
H13A C13 C14 110.5 ?
H13B C13 C14 110.5 ?
C13 C14 H14A 111.0 ?
C13 C14 H14B 111.0 ?
C13 C14 C15 103.6(5) ?
H14A C14 H14B 109.0 ?
H14A C14 C15 111.0 ?
H14B C14 C15 111.0 ?
C14 C15 H15A 111.1 ?
C14 C15 H15B 111.1 ?
C14 C15 C16 103.5(4) ?
H15A C15 H15B 109.0 ?
H15A C15 C16 111.1 ?
H15B C15 C16 111.1 ?
O7 C16 C15 106.6(5) ?
O7 C16 H16A 110.4 ?
O7 C16 H16B 110.4 ?
C15 C16 H16A 110.4 ?
C15 C16 H16B 110.4 ?
H16A C16 H16B 108.6 ?
K O8 C17 106.2(5) ?
K O8 C20 117.0(4) ?
C17 O8 C20 104.6(5) ?
O8 C17 H17A 110.1 ?
O8 C17 H17B 110.1 ?
O8 C17 C18 108.2(6) ?
H17A C17 H17B 108.4 ?
H17A C17 C18 110.1 ?
H17B C17 C18 110.1 ?
C17 C18 H18A 111.3 ?
C17 C18 H18B 111.3 ?
C17 C18 C19 102.6(5) ?
H18A C18 H18B 109.2 ?
H18A C18 C19 111.3 ?
H18B C18 C19 111.3 ?
C18 C19 H19A 111.1 ?
C18 C19 H19B 111.1 ?
C18 C19 C20 103.4(5) ?
H19A C19 H19B 109.0 ?
H19A C19 C20 111.1 ?
H19B C19 C20 111.1 ?
O8 C20 C19 105.9(5) ?
O8 C20 H20A 110.6 ?
O8 C20 H20B 110.6 ?
C19 C20 H20A 110.6 ?
C19 C20 H20B 110.6 ?
H20A C20 H20B 108.7 ?

loop_
_geom_bond_atom_site_label_1
_geom_bond_atom_site_label_2
_geom_bond_site_symmetry_2
_geom_bond_distance
_geom_bond_publ_flag
K O1 . 2.758(3) yes
K O2 . 2.825(3) yes
K O3 . 2.835(3) yes
K O4 . 2.834(3) yes
K O5 . 2.844(3) yes
K O6 . 2.772(3) yes
K O7 . 2.866(4) yes
K O8 . 2.876(5) yes
O1 C1 . 1.426(6) ?
O1 C12 . 1.417(5) ?
O2 C2 . 1.432(5) ?
O2 C3 . 1.420(5) ?
O3 C4 . 1.431(6) ?
O3 C5 . 1.435(5) ?
O4 C6 . 1.428(5) ?
O4 C7 . 1.428(5) ?
O5 C8 . 1.434(5) ?
O5 C9 . 1.425(5) ?
O6 C10 . 1.448(5) ?
O6 C11 . 1.423(5) ?
C1 H1A . 0.990 ?
C1 H1B . 0.990 ?
C1 C2 . 1.495(7) ?
C2 H2A . 0.990 ?
C2 H2B . 0.990 ?
C3 H3A . 0.990 ?
C3 H3B . 0.990 ?
C3 C4 . 1.503(6) ?
C4 H4A . 0.990 ?
C4 H4B . 0.990 ?
C5 H5A . 0.990 ?
C5 H5B . 0.990 ?
C5 C6 . 1.499(7) ?
C6 H6A . 0.990 ?
C6 H6B . 0.990 ?
C7 H7A . 0.990 ?
C7 H7B . 0.990 ?
C7 C8 . 1.477(6) ?
C8 H8A . 0.990 ?
C8 H8B . 0.990 ?
C9 H9A . 0.990 ?
C9 H9B . 0.990 ?
C9 C10 . 1.483(6) ?
C10 H10A . 0.990 ?
C10 H10B . 0.990 ?
C11 H11A . 0.990 ?
C11 H11B . 0.990 ?
C11 C12 . 1.500(7) ?
C12 H12A . 0.990 ?
C12 H12B . 0.990 ?
O7 C13 . 1.427(7) ?
O7 C16 . 1.401(6) ?
C13 H13A . 0.990 ?
C13 H13B . 0.990 ?
C13 C14 . 1.493(8) ?
C14 H14A . 0.990 ?
C14 H14B . 0.990 ?
C14 C15 . 1.516(8) ?
C15 H15A . 0.990 ?
C15 H15B . 0.990 ?
C15 C16 . 1.491(8) ?
C16 H16A . 0.990 ?
C16 H16B . 0.990 ?
O8 C17 . 1.324(7) ?
O8 C20 . 1.422(8) ?
C17 H17A . 0.990 ?
C17 H17B . 0.990 ?
C17 C18 . 1.479(9) ?
C18 H18A . 0.990 ?
C18 H18B . 0.990 ?
C18 C19 . 1.511(10) ?
C19 H19A . 0.990 ?
C19 H19B . 0.990 ?
C19 C20 . 1.469(9) ?
C20 H20A . 0.990 ?
C20 H20B . 0.990 ?

loop_
_geom_torsion_atom_site_label_1
_geom_torsion_atom_site_label_2
_geom_torsion_atom_site_label_3
_geom_torsion_atom_site_label_4
_geom_torsion
_geom_torsion_publ_flag
O6 K O1 C12 20.0(2) ?
O2 K O1 C12 -144.7(3) ?
O3 K O1 C12 -159.4(2) ?
O5 K O1 C12 36.5(3) ?
O7 K O1 C12 101.1(3) ?
O8 K O1 C12 -62.8(3) ?
O6 K O1 C1 148.8(3) ?
O2 K O1 C1 -15.8(3) ?
O3 K O1 C1 -30.6(3) ?
O5 K O1 C1 165.3(3) ?
O7 K O1 C1 -130.1(3) ?
O8 K O1 C1 66.0(3) ?
O1 K O2 C3 -152.5(3) ?
O6 K O2 C3 -168.6(3) ?
O4 K O2 C3 26.7(3) ?
O3 K O2 C3 12.3(3) ?
O7 K O2 C3 -88.8(3) ?
O8 K O2 C3 123.5(3) ?
O1 K O2 C2 -18.7(3) ?
O6 K O2 C2 -34.9(3) ?
O4 K O2 C2 160.5(3) ?
O3 K O2 C2 146.1(3) ?
O7 K O2 C2 45.0(3) ?
O8 K O2 C2 -102.7(3) ?
O1 K O3 C4 38.1(3) ?
O2 K O3 C4 23.1(3) ?
O4 K O3 C4 -142.5(3) ?
O5 K O3 C4 -157.3(3) ?
O7 K O3 C4 118.1(3) ?
O8 K O3 C4 -45.0(3) ?
O1 K O3 C5 166.2(3) ?
O2 K O3 C5 151.3(3) ?
O4 K O3 C5 -14.3(3) ?
O5 K O3 C5 -29.1(3) ?
O7 K O3 C5 -113.7(3) ?
O8 K O3 C5 83.2(3) ?
O6 K O4 C6 159.6(3) ?
O2 K O4 C6 -35.1(3) ?
O3 K O4 C6 -21.0(3) ?
O5 K O4 C6 143.8(3) ?
O7 K O4 C6 78.4(3) ?
O8 K O4 C6 -117.2(3) ?
O6 K O4 C7 29.4(3) ?
O2 K O4 C7 -165.3(3) ?
O3 K O4 C7 -151.2(3) ?
O5 K O4 C7 13.6(3) ?
O7 K O4 C7 -51.8(3) ?
O8 K O4 C7 112.6(3) ?
O1 K O5 C9 -28.0(3) ?
O6 K O5 C9 -11.1(3) ?
O4 K O5 C9 152.9(3) ?
O3 K O5 C9 167.9(3) ?
O7 K O5 C9 -90.6(3) ?
O8 K O5 C9 57.1(3) ?
O1 K O5 C8 -160.3(3) ?
O6 K O5 C8 -143.4(3) ?
O4 K O5 C8 20.6(3) ?
O3 K O5 C8 35.6(3) ?
O7 K O5 C8 137.1(3) ?
O8 K O5 C8 -75.1(3) ?
O1 K O6 C11 14.7(3) ?
O2 K O6 C11 30.4(3) ?
O4 K O6 C11 -164.8(3) ?
O5 K O6 C11 -149.2(3) ?
O7 K O6 C11 -64.8(3) ?
O8 K O6 C11 97.8(3) ?
O1 K O6 C10 141.1(3) ?
O2 K O6 C10 156.9(2) ?
O4 K O6 C10 -38.4(3) ?
O5 K O6 C10 -22.8(2) ?
O7 K O6 C10 61.7(3) ?
O8 K O6 C10 -135.8(3) ?
C12 O1 C1 C2 175.9(4) ?
K O1 C1 C2 47.8(5) ?
C3 O2 C2 C1 -174.2(4) ?
K O2 C2 C1 49.7(5) ?
O1 C1 C2 O2 -64.9(5) yes
C2 O2 C3 C4 -178.4(4) ?
K O2 C3 C4 -44.2(4) ?
C5 O3 C4 C3 175.5(4) ?
K O3 C4 C3 -55.2(4) ?
O2 C3 C4 O3 65.6(5) yes
C4 O3 C5 C6 176.4(4) ?
K O3 C5 C6 47.1(4) ?
C7 O4 C6 C5 -173.6(4) ?
K O4 C6 C5 53.8(4) ?
O3 C5 C6 O4 -68.9(4) yes
C6 O4 C7 C8 -175.9(4) ?
K O4 C7 C8 -45.5(4) ?
C9 O5 C8 C7 175.4(4) ?
K O5 C8 C7 -51.7(4) ?
O4 C7 C8 O5 64.1(5) yes
C8 O5 C9 C10 176.5(4) ?
K O5 C9 C10 43.2(4) ?
C11 O6 C10 C9 -178.9(4) ?
K O6 C10 C9 54.6(4) ?
O5 C9 C10 O6 -65.6(5) yes
C10 O6 C11 C12 -174.8(3) ?
K O6 C11 C12 -47.1(4) ?
C1 O1 C12 C11 176.2(4) ?
K O1 C12 C11 -52.7(4) ?
O6 C11 C12 O1 69.8(4) yes
O1 K O7 C16 178.3(3) ?
O6 K O7 C16 -115.8(3) ?
O2 K O7 C16 124.1(3) ?
O4 K O7 C16 -0.5(3) ?
O3 K O7 C16 62.9(3) ?
O5 K O7 C16 -53.3(3) ?
O8 K O7 C16 -150.1(3) ?
O1 K O7 C13 63.2(3) ?
O6 K O7 C13 129.0(3) ?
O2 K O7 C13 8.9(3) ?
O4 K O7 C13 -115.6(3) ?
O3 K O7 C13 -52.2(3) ?
O5 K O7 C13 -168.4(3) ?
O8 K O7 C13 94.7(4) ?
C16 O7 C13 C14 -39.1(6) ?
K O7 C13 C14 80.5(5) ?
O7 C13 C14 C15 22.2(7) ?
C13 C14 C15 C16 1.9(7) ?
C13 O7 C16 C15 40.6(6) ?
K O7 C16 C15 -80.4(4) ?
C14 C15 C16 O7 -26.1(6) ?
O1 K O8 C17 -136.0(4) ?
O6 K O8 C17 159.4(4) ?
O2 K O8 C17 -74.0(4) ?
O4 K O8 C17 43.0(4) ?
O3 K O8 C17 -19.2(4) ?
O5 K O8 C17 103.7(4) ?
O7 K O8 C17 -166.8(4) ?
O1 K O8 C20 107.8(4) ?
O6 K O8 C20 43.1(4) ?
O2 K O8 C20 169.8(4) ?
O4 K O8 C20 -73.3(4) ?
O3 K O8 C20 -135.4(4) ?
O5 K O8 C20 -12.6(4) ?
O7 K O8 C20 76.9(5) ?
C20 O8 C17 C18 39.3(8) ?
K O8 C17 C18 -85.0(6) ?
O8 C17 C18 C19 -24.9(9) ?
C17 C18 C19 C20 0.9(8) ?
C17 O8 C20 C19 -38.1(8) ?
K O8 C20 C19 79.0(5) ?
C18 C19 C20 O8 21.3(7) ?
